data_7024104
loop_
_publ_author_name
'Watanabe, Takahito'
'Ishida, Yutaka'
'Matsuo, Tsukasa'
'Kawaguchi, Hiroyuki'

_publ_section_title
;
 Syntheses and structures of zirconium(IV) complexes supported by
 2,6-di-adamantylaryloxide ligands and formation of arene-bridged
 dizirconium complexes with an inverse sandwich structure.
;
_journal_issue 2
_journal_name_full 'Dalton transactions (Cambridge, England : 2003)'
_journal_page_first 484
_journal_page_last 491
_journal_paper_doi 10.1039/b911082h
_journal_volume 39
_journal_year 2010
_chemical_formula_moiety 'C68 H93 N O3 Zr'
_chemical_formula_sum 'C68 H93 N O3 Zr'
_chemical_formula_weight 1063.65
_chemical_name_systematic
;
?
;
_space_group_IT_number 2
_symmetry_cell_setting triclinic
_symmetry_space_group_name_Hall '-P 1'
_symmetry_space_group_name_H-M 'P -1'
_atom_sites_solution_hydrogens geom
_atom_sites_solution_primary direct
_atom_sites_solution_secondary difmap
_audit_creation_method SHELXL-97
_cell_angle_alpha 83.04(18)
_cell_angle_beta 83.19(18)
_cell_angle_gamma 64.15(11)
_cell_formula_units_Z 2
_cell_length_a 11.66(3)
_cell_length_b 15.44(4)
_cell_length_c 17.16(5)
_cell_measurement_reflns_used 5256
_cell_measurement_temperature 173(2)
_cell_measurement_theta_max 27.4835
_cell_measurement_theta_min 3.0910
_cell_volume 2752(13)
_computing_cell_refinement 'CrystalClear (Rigaku Corp., 2000)'
_computing_data_collection 'CrystalClear (Rigaku Corp., 2000)'
_computing_data_reduction 'CrystalClear (Rigaku Corp., 2000)'
_computing_structure_refinement 'SHELXL-97 (Sheldrick, 1997)'
_computing_structure_solution 'SHELXS-97 (Sheldrick, 1997)'
_diffrn_ambient_temperature 173(2)
_diffrn_detector_area_resol_mean 14.6199
_diffrn_measured_fraction_theta_full 0.945
_diffrn_measured_fraction_theta_max 0.945
_diffrn_measurement_device_type 'Mercury CCD (2x2 bin mode)'
_diffrn_measurement_method dtintegrate.ref
_diffrn_radiation_monochromator 'Graphite Monochromator'
_diffrn_radiation_source 'Rotating Anode'
_diffrn_radiation_type 'Mo K\a'
_diffrn_radiation_wavelength 0.71070
_diffrn_reflns_av_R_equivalents 0.0391
_diffrn_reflns_av_sigmaI/netI 0.0550
_diffrn_reflns_limit_h_max 14
_diffrn_reflns_limit_h_min -14
_diffrn_reflns_limit_k_max 14
_diffrn_reflns_limit_k_min -20
_diffrn_reflns_limit_l_max 20
_diffrn_reflns_limit_l_min -21
_diffrn_reflns_number 21701
_diffrn_reflns_theta_full 27.48
_diffrn_reflns_theta_max 27.48
_diffrn_reflns_theta_min 3.09
_exptl_absorpt_coefficient_mu 0.249
_exptl_absorpt_correction_T_max 0.9707
_exptl_absorpt_correction_T_min 0.9518
_exptl_absorpt_correction_type multi-scan
_exptl_absorpt_process_details 'Jacobson, R. (1998) Private communication'
_exptl_crystal_colour Colorless
_exptl_crystal_density_diffrn 1.284
_exptl_crystal_density_method 'not measured'
_exptl_crystal_description Prism
_exptl_crystal_F_000 1144
_exptl_crystal_size_max 0.20
_exptl_crystal_size_mid 0.15
_exptl_crystal_size_min 0.12
_refine_diff_density_max 0.921
_refine_diff_density_min -0.755
_refine_diff_density_rms 0.076
_refine_ls_extinction_method none
_refine_ls_goodness_of_fit_ref 1.078
_refine_ls_hydrogen_treatment constr
_refine_ls_matrix_type full
_refine_ls_number_parameters 660
_refine_ls_number_reflns 11905
_refine_ls_number_restraints 0
_refine_ls_restrained_S_all 1.078
_refine_ls_R_factor_all 0.0757
_refine_ls_R_factor_gt 0.0598
_refine_ls_shift/su_max 0.001
_refine_ls_shift/su_mean 0.000
_refine_ls_structure_factor_coef Fsqd
_refine_ls_weighting_details 'calc w=1/[\s^2^(Fo^2^)+(0.0485P)^2^+4.0855P] where P=(Fo^2^+2Fc^2^)/3'
_refine_ls_weighting_scheme calc
_refine_ls_wR_factor_gt 0.1275
_refine_ls_wR_factor_ref 0.1350
_reflns_number_gt 10107
_reflns_number_total 11905
_reflns_threshold_expression >2sigma(I)
_cod_data_source_file b911082h.txt
_cod_data_source_block '[Ar(Me)O]2Zr=NAd(THF)'
_cod_original_cell_volume 2750(12)
_cod_original_sg_symbol_H-M P-1
_cod_database_code 7024104

loop_
_symmetry_equiv_pos_as_xyz
'x, y, z'
'-x, -y, -z'

loop_
_atom_site_label
_atom_site_type_symbol
_atom_site_fract_x
_atom_site_fract_y
_atom_site_fract_z
_atom_site_U_iso_or_equiv
_atom_site_adp_type
_atom_site_occupancy
_atom_site_symmetry_multiplicity
_atom_site_calc_flag
_atom_site_refinement_flags
Zr1 Zr 0.66231(3) 0.767992(18) 0.723095(15) 0.01944(8) Uani 1 1 d .
N1 N 0.6895(2) 0.87642(17) 0.68791(14) 0.0253(5) Uani 1 1 d .
O1 O 0.64726(18) 0.76246(14) 0.83983(11) 0.0221(4) Uani 1 1 d .
O2 O 0.71690(18) 0.64797(13) 0.66154(10) 0.0198(4) Uani 1 1 d .
O3 O 0.46384(19) 0.82159(13) 0.68188(12) 0.0246(4) Uani 1 1 d .
C1 C 0.6805(3) 0.76879(19) 0.91224(16) 0.0222(6) Uani 1 1 d .
C2 C 0.5798(3) 0.8157(2) 0.96995(16) 0.0256(6) Uani 1 1 d .
C3 C 0.6141(3) 0.8120(2) 1.04637(18) 0.0342(7) Uani 1 1 d .
H1 H 0.5481 0.8423 1.0856 0.041 Uiso 1 1 calc R
C4 C 0.7403(3) 0.7661(2) 1.06802(18) 0.0342(7) Uani 1 1 d .
C5 C 0.8358(3) 0.7279(2) 1.00965(17) 0.0319(7) Uani 1 1 d .
H2 H 0.9222 0.7010 1.0227 0.038 Uiso 1 1 calc R
C6 C 0.8106(3) 0.7272(2) 0.93056(16) 0.0242(6) Uani 1 1 d .
C7 C 0.4375(3) 0.8632(2) 0.95253(16) 0.0235(6) Uani 1 1 d .
C8 C 0.4089(3) 0.9384(2) 0.88094(18) 0.0282(6) Uani 1 1 d .
H3 H 0.4645 0.9079 0.8344 0.034 Uiso 1 1 calc R
H4 H 0.4280 0.9920 0.8920 0.034 Uiso 1 1 calc R
C9 C 0.3953(3) 0.7851(2) 0.93857(19) 0.0293(6) Uani 1 1 d .
H5 H 0.4475 0.7497 0.8930 0.035 Uiso 1 1 calc R
H6 H 0.4111 0.7382 0.9854 0.035 Uiso 1 1 calc R
C10 C 0.3496(3) 0.9174(2) 1.02282(19) 0.0338(7) Uani 1 1 d .
H7 H 0.3635 0.8719 1.0704 0.041 Uiso 1 1 calc R
H8 H 0.3724 0.9694 1.0334 0.041 Uiso 1 1 calc R
C11 C 0.2660(3) 0.9790(2) 0.86264(19) 0.0350(7) Uani 1 1 d .
H9 H 0.2506 1.0250 0.8145 0.042 Uiso 1 1 calc R
C12 C 0.2536(3) 0.8275(2) 0.9229(2) 0.0359(7) Uani 1 1 d .
H10 H 0.2309 0.7741 0.9141 0.043 Uiso 1 1 calc R
C13 C 0.2071(3) 0.9618(2) 1.0058(2) 0.0349(7) Uani 1 1 d .
H11 H 0.1537 0.9967 1.0520 0.042 Uiso 1 1 calc R
C14 C 0.1824(4) 1.0325(2) 0.9329(2) 0.0421(8) Uani 1 1 d .
H12 H 0.2031 1.0862 0.9416 0.050 Uiso 1 1 calc R
H13 H 0.0911 1.0599 0.9223 0.050 Uiso 1 1 calc R
C15 C 0.2311(3) 0.8970(3) 0.8494(2) 0.0411(8) Uani 1 1 d .
H14 H 0.1402 0.9241 0.8378 0.049 Uiso 1 1 calc R
H15 H 0.2842 0.8622 0.8039 0.049 Uiso 1 1 calc R
C16 C 0.1698(3) 0.8814(3) 0.9924(2) 0.0403(8) Uani 1 1 d .
H16 H 0.1822 0.8363 1.0402 0.048 Uiso 1 1 calc R
H17 H 0.0787 0.9094 0.9813 0.048 Uiso 1 1 calc R
C17 C 0.7711(4) 0.7600(3) 1.1526(2) 0.0469(9) Uani 1 1 d .
H18 H 0.7526 0.7093 1.1835 0.070 Uiso 1 1 calc R
H19 H 0.7187 0.8221 1.1748 0.070 Uiso 1 1 calc R
H20 H 0.8618 0.7447 1.1539 0.070 Uiso 1 1 calc R
C18 C 0.9310(3) 0.6791(2) 0.87485(16) 0.0223(6) Uani 1 1 d .
C19 C 1.0123(3) 0.7380(2) 0.86564(19) 0.0321(7) Uani 1 1 d .
H21 H 0.9622 0.8034 0.8409 0.039 Uiso 1 1 calc R
H22 H 1.0324 0.7452 0.9183 0.039 Uiso 1 1 calc R
C20 C 0.9076(3) 0.6668(2) 0.79045(16) 0.0244(6) Uani 1 1 d .
H23 H 0.8559 0.6296 0.7941 0.029 Uiso 1 1 calc R
H24 H 0.8579 0.7313 0.7642 0.029 Uiso 1 1 calc R
C21 C 1.0154(3) 0.5771(2) 0.91095(18) 0.0287(6) Uani 1 1 d .
H25 H 1.0343 0.5821 0.9646 0.034 Uiso 1 1 calc R
H26 H 0.9676 0.5369 0.9157 0.034 Uiso 1 1 calc R
C22 C 1.1377(3) 0.6878(3) 0.8148(2) 0.0372(8) Uani 1 1 d .
H27 H 1.1869 0.7277 0.8094 0.045 Uiso 1 1 calc R
C23 C 1.0323(3) 0.6149(2) 0.74009(17) 0.0299(7) Uani 1 1 d .
H28 H 1.0125 0.6078 0.6868 0.036 Uiso 1 1 calc R
C24 C 1.1413(3) 0.5275(2) 0.86152(19) 0.0347(7) Uani 1 1 d .
H29 H 1.1932 0.4624 0.8876 0.042 Uiso 1 1 calc R
C25 C 1.2166(3) 0.5895(3) 0.8540(2) 0.0412(8) Uani 1 1 d .
H30 H 1.2361 0.5966 0.9069 0.049 Uiso 1 1 calc R
H31 H 1.2984 0.5576 0.8223 0.049 Uiso 1 1 calc R
C26 C 1.1088(3) 0.6759(3) 0.73232(19) 0.0392(8) Uani 1 1 d .
H32 H 1.0588 0.7402 0.7058 0.047 Uiso 1 1 calc R
H33 H 1.1898 0.6439 0.7000 0.047 Uiso 1 1 calc R
C27 C 1.1110(3) 0.5158(2) 0.77975(19) 0.0348(7) Uani 1 1 d .
H34 H 1.1915 0.4826 0.7472 0.042 Uiso 1 1 calc R
H35 H 1.0626 0.4761 0.7850 0.042 Uiso 1 1 calc R
C28 C 0.7128(3) 0.58191(18) 0.61695(15) 0.0184(5) Uani 1 1 d .
C29 C 0.7365(3) 0.58860(18) 0.53357(15) 0.0191(5) Uani 1 1 d .
C30 C 0.7172(3) 0.5250(2) 0.48973(16) 0.0236(6) Uani 1 1 d .
H36 H 0.7316 0.5302 0.4340 0.028 Uiso 1 1 calc R
C31 C 0.6779(3) 0.4550(2) 0.52427(17) 0.0247(6) Uani 1 1 d .
C32 C 0.6634(3) 0.44600(19) 0.60567(17) 0.0227(6) Uani 1 1 d .
H37 H 0.6386 0.3976 0.6302 0.027 Uiso 1 1 calc R
C33 C 0.6833(3) 0.50487(19) 0.65394(16) 0.0199(5) Uani 1 1 d .
C34 C 0.7871(3) 0.65970(19) 0.48968(15) 0.0193(5) Uani 1 1 d .
C35 C 0.6865(3) 0.76533(19) 0.49316(16) 0.0222(6) Uani 1 1 d .
H38 H 0.6100 0.7743 0.4674 0.027 Uiso 1 1 calc R
H39 H 0.6601 0.7801 0.5488 0.027 Uiso 1 1 calc R
C36 C 0.8219(3) 0.6427(2) 0.40065(16) 0.0240(6) Uani 1 1 d .
H40 H 0.8860 0.5752 0.3950 0.029 Uiso 1 1 calc R
H41 H 0.7445 0.6521 0.3756 0.029 Uiso 1 1 calc R
C37 C 0.9111(3) 0.64806(19) 0.52531(16) 0.0217(6) Uani 1 1 d .
H42 H 0.8919 0.6595 0.5819 0.026 Uiso 1 1 calc R
H43 H 0.9772 0.5810 0.5209 0.026 Uiso 1 1 calc R
C38 C 0.7407(3) 0.8351(2) 0.45167(16) 0.0245(6) Uani 1 1 d .
H44 H 0.6747 0.9031 0.4562 0.029 Uiso 1 1 calc R
C39 C 0.8757(3) 0.7120(2) 0.35845(16) 0.0258(6) Uani 1 1 d .
H45 H 0.8979 0.6983 0.3018 0.031 Uiso 1 1 calc R
C40 C 0.9637(3) 0.7182(2) 0.48355(16) 0.0242(6) Uani 1 1 d .
H46 H 1.0418 0.7094 0.5085 0.029 Uiso 1 1 calc R
C41 C 0.8616(3) 0.8210(2) 0.49069(18) 0.0271(6) Uani 1 1 d .
H47 H 0.8947 0.8672 0.4647 0.032 Uiso 1 1 calc R
H48 H 0.8394 0.8338 0.5469 0.032 Uiso 1 1 calc R
C42 C 0.7751(3) 0.8158(2) 0.36403(17) 0.0288(6) Uani 1 1 d .
H49 H 0.6980 0.8256 0.3386 0.035 Uiso 1 1 calc R
H50 H 0.8090 0.8610 0.3367 0.035 Uiso 1 1 calc R
C43 C 0.9976(3) 0.6984(2) 0.39619(18) 0.0293(6) Uani 1 1 d .
H51 H 1.0642 0.6316 0.3912 0.035 Uiso 1 1 calc R
H52 H 1.0315 0.7435 0.3687 0.035 Uiso 1 1 calc R
C44 C 0.6566(3) 0.3885(2) 0.47475(19) 0.0336(7) Uani 1 1 d .
H53 H 0.7386 0.3345 0.4615 0.050 Uiso 1 1 calc R
H54 H 0.6186 0.4247 0.4262 0.050 Uiso 1 1 calc R
H55 H 0.5988 0.3637 0.5046 0.050 Uiso 1 1 calc R
C45 C 0.6838(3) 0.47860(18) 0.74383(16) 0.0198(5) Uani 1 1 d .
C46 C 0.5749(3) 0.55645(19) 0.79130(17) 0.0259(6) Uani 1 1 d .
H56 H 0.5808 0.6188 0.7792 0.031 Uiso 1 1 calc R
H57 H 0.4915 0.5648 0.7754 0.031 Uiso 1 1 calc R
C47 C 0.6661(3) 0.3840(2) 0.76619(17) 0.0256(6) Uani 1 1 d .
H58 H 0.5820 0.3935 0.7508 0.031 Uiso 1 1 calc R
H59 H 0.7331 0.3311 0.7368 0.031 Uiso 1 1 calc R
C48 C 0.8150(3) 0.4602(2) 0.77245(16) 0.0236(6) Uani 1 1 d .
H60 H 0.8839 0.4066 0.7448 0.028 Uiso 1 1 calc R
H61 H 0.8302 0.5187 0.7587 0.028 Uiso 1 1 calc R
C49 C 0.5817(3) 0.5286(2) 0.88053(18) 0.0327(7) Uani 1 1 d .
H62 H 0.5111 0.5812 0.9095 0.039 Uiso 1 1 calc R
C50 C 0.6743(3) 0.3552(2) 0.85510(18) 0.0294(7) Uani 1 1 d .
H63 H 0.6649 0.2935 0.8672 0.035 Uiso 1 1 calc R
C51 C 0.8204(3) 0.4346(2) 0.86245(17) 0.0293(7) Uani 1 1 d .
H64 H 0.9045 0.4255 0.8791 0.035 Uiso 1 1 calc R
C52 C 0.7114(4) 0.5153(2) 0.90589(18) 0.0357(8) Uani 1 1 d .
H65 H 0.7208 0.5764 0.8936 0.043 Uiso 1 1 calc R
H66 H 0.7150 0.4989 0.9634 0.043 Uiso 1 1 calc R
C53 C 0.8042(3) 0.3410(2) 0.88116(19) 0.0336(7) Uani 1 1 d .
H67 H 0.8081 0.3224 0.9384 0.040 Uiso 1 1 calc R
H68 H 0.8744 0.2883 0.8533 0.040 Uiso 1 1 calc R
C54 C 0.5661(3) 0.4343(2) 0.89963(19) 0.0353(7) Uani 1 1 d .
H69 H 0.5690 0.4162 0.9570 0.042 Uiso 1 1 calc R
H70 H 0.4826 0.4431 0.8837 0.042 Uiso 1 1 calc R
C55 C 0.7067(3) 0.9655(2) 0.68116(17) 0.0258(6) Uani 1 1 d .
C56 C 0.6494(3) 1.0293(2) 0.60665(17) 0.0261(6) Uani 1 1 d .
H71 H 0.6914 0.9935 0.5595 0.031 Uiso 1 1 calc R
H72 H 0.5570 1.0458 0.6088 0.031 Uiso 1 1 calc R
C57 C 0.6389(4) 1.0240(2) 0.75296(19) 0.0374(8) Uani 1 1 d .
H73 H 0.6741 0.9845 0.8017 0.045 Uiso 1 1 calc R
H74 H 0.5465 1.0403 0.7559 0.045 Uiso 1 1 calc R
C58 C 0.8505(3) 0.9439(2) 0.6780(2) 0.0323(7) Uani 1 1 d .
H75 H 0.8881 0.9033 0.7258 0.039 Uiso 1 1 calc R
H76 H 0.8962 0.9071 0.6317 0.039 Uiso 1 1 calc R
C59 C 0.6685(3) 1.1223(2) 0.60063(19) 0.0318(7) Uani 1 1 d .
H77 H 0.6315 1.1628 0.5519 0.038 Uiso 1 1 calc R
C60 C 0.6574(4) 1.1179(3) 0.7469(2) 0.0450(9) Uani 1 1 d .
H78 H 0.6118 1.1550 0.7936 0.054 Uiso 1 1 calc R
C61 C 0.8691(3) 1.0376(2) 0.6724(2) 0.0383(8) Uani 1 1 d .
H79 H 0.9623 1.0213 0.6699 0.046 Uiso 1 1 calc R
C62 C 0.8118(3) 1.0985(2) 0.5972(2) 0.0381(8) Uani 1 1 d .
H80 H 0.8568 1.0623 0.5506 0.046 Uiso 1 1 calc R
H81 H 0.8228 1.1590 0.5923 0.046 Uiso 1 1 calc R
C63 C 0.6013(4) 1.1787(2) 0.6720(2) 0.0416(8) Uani 1 1 d .
H82 H 0.5087 1.1957 0.6744 0.050 Uiso 1 1 calc R
H83 H 0.6121 1.2393 0.6677 0.050 Uiso 1 1 calc R
C64 C 0.8008(4) 1.0937(3) 0.7444(2) 0.0479(10) Uani 1 1 d .
H84 H 0.8122 1.1540 0.7411 0.057 Uiso 1 1 calc R
H85 H 0.8374 1.0544 0.7929 0.057 Uiso 1 1 calc R
C65 C 0.3981(3) 0.9186(2) 0.6445(2) 0.0348(7) Uani 1 1 d .
H86 H 0.4445 0.9267 0.5940 0.042 Uiso 1 1 calc R
H87 H 0.3912 0.9677 0.6793 0.042 Uiso 1 1 calc R
C66 C 0.2659(3) 0.9287(2) 0.6307(2) 0.0378(8) Uani 1 1 d .
H88 H 0.2024 0.9640 0.6726 0.045 Uiso 1 1 calc R
H89 H 0.2389 0.9645 0.5793 0.045 Uiso 1 1 calc R
C67 C 0.2764(4) 0.8279(2) 0.6319(2) 0.0423(8) Uani 1 1 d .
H90 H 0.2104 0.8194 0.6698 0.051 Uiso 1 1 calc R
H91 H 0.2651 0.8145 0.5791 0.051 Uiso 1 1 calc R
C68 C 0.4067(3) 0.7623(2) 0.6562(3) 0.0474(10) Uani 1 1 d .
H92 H 0.4016 0.7156 0.6999 0.057 Uiso 1 1 calc R
H93 H 0.4600 0.7257 0.6115 0.057 Uiso 1 1 calc R

loop_
_atom_site_aniso_label
_atom_site_aniso_U_11
_atom_site_aniso_U_22
_atom_site_aniso_U_33
_atom_site_aniso_U_23
_atom_site_aniso_U_13
_atom_site_aniso_U_12
Zr1 0.02681(15) 0.01742(13) 0.01449(14) -0.00191(9) -0.00144(10) -0.00968(10)
N1 0.0308(13) 0.0193(11) 0.0259(13) -0.0015(9) -0.0046(10) -0.0103(10)
O1 0.0233(10) 0.0262(10) 0.0168(10) -0.0043(7) -0.0022(8) -0.0097(8)
O2 0.0257(10) 0.0174(9) 0.0156(9) -0.0029(7) -0.0004(7) -0.0084(8)
O3 0.0271(11) 0.0181(9) 0.0275(11) -0.0012(8) -0.0039(8) -0.0084(8)
C1 0.0318(15) 0.0226(13) 0.0148(13) -0.0031(10) -0.0039(11) -0.0131(12)
C2 0.0335(16) 0.0277(14) 0.0152(14) -0.0027(11) -0.0017(11) -0.0126(12)
C3 0.0393(18) 0.0407(18) 0.0204(16) -0.0086(13) 0.0002(13) -0.0141(15)
C4 0.047(2) 0.0387(17) 0.0177(15) -0.0043(12) -0.0068(13) -0.0177(15)
C5 0.0378(18) 0.0379(17) 0.0204(15) -0.0014(12) -0.0115(13) -0.0143(14)
C6 0.0301(15) 0.0277(14) 0.0170(14) -0.0017(11) -0.0055(11) -0.0134(12)
C7 0.0295(15) 0.0238(13) 0.0169(14) -0.0052(10) 0.0017(11) -0.0111(12)
C8 0.0305(16) 0.0232(14) 0.0261(16) -0.0025(11) 0.0058(12) -0.0088(12)
C9 0.0292(16) 0.0251(14) 0.0327(17) -0.0054(12) 0.0062(13) -0.0119(12)
C10 0.0351(17) 0.0347(17) 0.0265(17) -0.0102(13) 0.0084(13) -0.0109(14)
C11 0.0303(17) 0.0321(16) 0.0271(17) 0.0020(13) 0.0052(13) -0.0020(13)
C12 0.0303(17) 0.0373(17) 0.044(2) -0.0098(15) 0.0019(14) -0.0173(14)
C13 0.0313(17) 0.0348(17) 0.0304(17) -0.0067(13) 0.0087(13) -0.0082(14)
C14 0.0383(19) 0.0307(17) 0.043(2) -0.0013(15) 0.0080(16) -0.0052(15)
C15 0.0265(17) 0.055(2) 0.0349(19) -0.0085(16) -0.0031(14) -0.0101(16)
C16 0.0284(17) 0.0426(19) 0.045(2) -0.0027(16) 0.0075(15) -0.0140(15)
C17 0.059(2) 0.055(2) 0.0233(18) -0.0054(15) -0.0116(16) -0.0178(19)
C18 0.0224(14) 0.0253(14) 0.0205(14) 0.0002(11) -0.0057(11) -0.0108(11)
C19 0.0382(18) 0.0385(17) 0.0283(16) 0.0043(13) -0.0101(13) -0.0242(15)
C20 0.0221(14) 0.0288(14) 0.0201(14) -0.0023(11) -0.0038(11) -0.0081(12)
C21 0.0298(16) 0.0312(15) 0.0242(16) 0.0053(12) -0.0071(12) -0.0127(13)
C22 0.0361(18) 0.053(2) 0.0329(18) 0.0053(15) -0.0054(14) -0.0306(17)
C23 0.0256(15) 0.0434(18) 0.0165(14) -0.0017(12) -0.0051(11) -0.0102(13)
C24 0.0276(16) 0.0341(16) 0.0315(17) 0.0051(13) -0.0067(13) -0.0039(13)
C25 0.0256(16) 0.066(2) 0.0293(18) 0.0040(16) -0.0062(13) -0.0184(16)
C26 0.0315(17) 0.054(2) 0.0274(17) 0.0054(15) 0.0017(13) -0.0166(16)
C27 0.0259(16) 0.0365(17) 0.0338(18) -0.0066(14) -0.0030(13) -0.0045(13)
C28 0.0202(13) 0.0158(12) 0.0175(13) -0.0044(9) -0.0015(10) -0.0052(10)
C29 0.0196(13) 0.0192(12) 0.0165(13) -0.0028(10) -0.0027(10) -0.0057(10)
C30 0.0304(15) 0.0244(14) 0.0164(14) -0.0064(10) -0.0010(11) -0.0110(12)
C31 0.0260(15) 0.0231(13) 0.0258(15) -0.0078(11) -0.0035(12) -0.0093(12)
C32 0.0242(14) 0.0203(13) 0.0253(15) -0.0043(11) 0.0001(11) -0.0110(11)
C33 0.0196(13) 0.0181(12) 0.0208(14) -0.0024(10) -0.0019(10) -0.0066(10)
C34 0.0208(13) 0.0198(12) 0.0143(13) -0.0038(10) -0.0003(10) -0.0054(10)
C35 0.0216(13) 0.0214(13) 0.0176(14) -0.0007(10) -0.0027(10) -0.0036(11)
C36 0.0291(15) 0.0242(14) 0.0145(14) -0.0037(10) -0.0018(11) -0.0070(12)
C37 0.0240(14) 0.0220(13) 0.0151(13) -0.0009(10) -0.0028(10) -0.0059(11)
C38 0.0294(15) 0.0175(12) 0.0208(14) 0.0009(10) -0.0007(11) -0.0055(11)
C39 0.0310(16) 0.0289(15) 0.0136(13) -0.0022(11) 0.0033(11) -0.0103(12)
C40 0.0218(14) 0.0280(14) 0.0212(14) -0.0017(11) -0.0036(11) -0.0088(12)
C41 0.0325(16) 0.0250(14) 0.0236(15) 0.0001(11) 0.0002(12) -0.0133(12)
C42 0.0327(16) 0.0276(15) 0.0211(15) 0.0042(11) -0.0043(12) -0.0091(13)
C43 0.0256(15) 0.0336(16) 0.0250(16) -0.0031(12) 0.0041(12) -0.0106(13)
C44 0.0404(18) 0.0360(17) 0.0313(17) -0.0107(13) -0.0057(14) -0.0200(15)
C45 0.0239(14) 0.0170(12) 0.0173(13) -0.0021(10) 0.0019(10) -0.0082(10)
C46 0.0296(15) 0.0169(13) 0.0251(15) 0.0009(11) 0.0044(12) -0.0066(11)
C47 0.0346(16) 0.0202(13) 0.0246(15) -0.0002(11) -0.0020(12) -0.0146(12)
C48 0.0272(15) 0.0211(13) 0.0217(14) -0.0017(11) -0.0023(11) -0.0094(11)
C49 0.0450(19) 0.0207(14) 0.0230(16) -0.0020(11) 0.0105(13) -0.0087(13)
C50 0.0398(18) 0.0170(13) 0.0283(16) 0.0023(11) 0.0019(13) -0.0113(12)
C51 0.0386(17) 0.0270(15) 0.0232(15) 0.0038(12) -0.0102(13) -0.0143(13)
C52 0.063(2) 0.0279(15) 0.0171(15) 0.0005(12) -0.0027(14) -0.0206(16)
C53 0.047(2) 0.0220(14) 0.0256(16) 0.0060(12) -0.0075(14) -0.0104(14)
C54 0.0437(19) 0.0306(16) 0.0279(17) 0.0036(13) 0.0073(14) -0.0164(14)
C55 0.0349(16) 0.0225(14) 0.0239(15) 0.0000(11) -0.0066(12) -0.0153(12)
C56 0.0290(15) 0.0242(14) 0.0264(15) 0.0006(11) -0.0050(12) -0.0126(12)
C57 0.059(2) 0.0347(17) 0.0256(17) -0.0047(13) 0.0048(15) -0.0277(17)
C58 0.0334(17) 0.0276(15) 0.0385(18) 0.0026(13) -0.0131(14) -0.0139(13)
C59 0.0373(18) 0.0236(14) 0.0347(17) 0.0067(12) -0.0076(14) -0.0143(13)
C60 0.072(3) 0.0358(18) 0.036(2) -0.0154(15) 0.0059(18) -0.0306(19)
C61 0.0352(18) 0.0371(18) 0.051(2) 0.0035(15) -0.0149(16) -0.0224(15)
C62 0.043(2) 0.0368(18) 0.043(2) 0.0062(15) -0.0038(15) -0.0272(16)
C63 0.051(2) 0.0226(15) 0.055(2) -0.0022(15) -0.0057(17) -0.0189(15)
C64 0.078(3) 0.0394(19) 0.045(2) 0.0021(16) -0.024(2) -0.038(2)
C65 0.0284(16) 0.0208(14) 0.051(2) 0.0076(13) -0.0114(14) -0.0074(12)
C66 0.0365(18) 0.0311(16) 0.046(2) 0.0072(14) -0.0150(15) -0.0142(14)
C67 0.044(2) 0.0350(18) 0.053(2) 0.0059(16) -0.0219(17) -0.0200(16)
C68 0.039(2) 0.0229(15) 0.088(3) -0.0052(17) -0.0262(19) -0.0142(14)

loop_
_atom_type_symbol
_atom_type_description
_atom_type_scat_dispersion_real
_atom_type_scat_dispersion_imag
_atom_type_scat_source
C C 0.0033 0.0016 'International Tables Vol C Tables 4.2.6.8 and 6.1.1.4'
H H 0.0000 0.0000 'International Tables Vol C Tables 4.2.6.8 and 6.1.1.4'
N N 0.0061 0.0033 'International Tables Vol C Tables 4.2.6.8 and 6.1.1.4'
O O 0.0106 0.0060 'International Tables Vol C Tables 4.2.6.8 and 6.1.1.4'
Zr Zr -2.9673 0.5597 'International Tables Vol C Tables 4.2.6.8 and 6.1.1.4'

loop_
_geom_angle_atom_site_label_1
_geom_angle_atom_site_label_2
_geom_angle_atom_site_label_3
_geom_angle
N1 Zr1 O1 106.53(19)
N1 Zr1 O2 125.50(19)
O1 Zr1 O2 122.85(19)
N1 Zr1 O3 97.69(19)
O1 Zr1 O3 108.0(2)
O2 Zr1 O3 88.40(17)
C55 N1 Zr1 165.7(2)
C1 O1 Zr1 155.1(2)
C28 O2 Zr1 161.81(18)
C65 O3 C68 106.9(3)
C65 O3 Zr1 121.6(2)
C68 O3 Zr1 126.6(2)
O1 C1 C6 121.4(3)
O1 C1 C2 117.7(3)
C6 C1 C2 120.8(3)
C3 C2 C1 117.2(3)
C3 C2 C7 120.0(3)
C1 C2 C7 122.7(3)
C4 C3 C2 123.6(3)
C4 C3 H1 118.2
C2 C3 H1 118.2
C5 C4 C3 117.6(3)
C5 C4 C17 121.1(4)
C3 C4 C17 121.2(4)
C4 C5 C6 122.9(4)
C4 C5 H2 118.6
C6 C5 H2 118.6
C1 C6 C5 117.6(3)
C1 C6 C18 127.8(3)
C5 C6 C18 114.6(3)
C9 C7 C2 109.8(3)
C9 C7 C8 109.3(3)
C2 C7 C8 113.0(3)
C9 C7 C10 106.4(3)
C2 C7 C10 112.0(3)
C8 C7 C10 106.0(3)
C7 C8 C11 110.8(3)
C7 C8 H3 109.5
C11 C8 H3 109.5
C7 C8 H4 109.5
C11 C8 H4 109.5
H3 C8 H4 108.1
C12 C9 C7 112.4(3)
C12 C9 H5 109.1
C7 C9 H5 109.1
C12 C9 H6 109.1
C7 C9 H6 109.1
H5 C9 H6 107.9
C13 C10 C7 111.5(3)
C13 C10 H7 109.3
C7 C10 H7 109.3
C13 C10 H8 109.3
C7 C10 H8 109.3
H7 C10 H8 108.0
C14 C11 C15 109.1(3)
C14 C11 C8 108.4(3)
C15 C11 C8 110.9(3)
C14 C11 H9 109.5
C15 C11 H9 109.5
C8 C11 H9 109.5
C15 C12 C16 109.4(4)
C15 C12 C9 108.7(3)
C16 C12 C9 110.6(3)
C15 C12 H10 109.4
C16 C12 H10 109.4
C9 C12 H10 109.4
C14 C13 C16 109.1(4)
C14 C13 C10 110.6(3)
C16 C13 C10 109.6(3)
C14 C13 H11 109.2
C16 C13 H11 109.2
C10 C13 H11 109.2
C13 C14 C11 108.9(3)
C13 C14 H12 109.9
C11 C14 H12 109.9
C13 C14 H13 109.9
C11 C14 H13 109.9
H12 C14 H13 108.3
C12 C15 C11 109.5(3)
C12 C15 H14 109.8
C11 C15 H14 109.8
C12 C15 H15 109.8
C11 C15 H15 109.8
H14 C15 H15 108.2
C12 C16 C13 108.7(3)
C12 C16 H16 109.9
C13 C16 H16 109.9
C12 C16 H17 109.9
C13 C16 H17 109.9
H16 C16 H17 108.3
C4 C17 H18 109.5
C4 C17 H19 109.5
H18 C17 H19 109.5
C4 C17 H20 109.5
H18 C17 H20 109.5
H19 C17 H20 109.5
C6 C18 C21 109.5(3)
C6 C18 C20 116.2(3)
C21 C18 C20 106.7(3)
C6 C18 C19 110.2(3)
C21 C18 C19 107.1(3)
C20 C18 C19 106.8(3)
C22 C19 C18 111.2(3)
C22 C19 H21 109.4
C18 C19 H21 109.4
C22 C19 H22 109.4
C18 C19 H22 109.4
H21 C19 H22 108.0
C23 C20 C18 112.7(3)
C23 C20 H23 109.1
C18 C20 H23 109.1
C23 C20 H24 109.1
C18 C20 H24 109.1
H23 C20 H24 107.8
C24 C21 C18 112.4(3)
C24 C21 H25 109.1
C18 C21 H25 109.1
C24 C21 H26 109.1
C18 C21 H26 109.1
H25 C21 H26 107.9
C25 C22 C19 109.4(3)
C25 C22 C26 109.4(4)
C19 C22 C26 110.3(3)
C25 C22 H27 109.2
C19 C22 H27 109.2
C26 C22 H27 109.2
C27 C23 C20 110.0(3)
C27 C23 C26 109.2(3)
C20 C23 C26 108.3(3)
C27 C23 H28 109.8
C20 C23 H28 109.8
C26 C23 H28 109.8
C21 C24 C27 108.6(3)
C21 C24 C25 109.5(3)
C27 C24 C25 110.2(3)
C21 C24 H29 109.5
C27 C24 H29 109.5
C25 C24 H29 109.5
C22 C25 C24 109.3(3)
C22 C25 H30 109.8
C24 C25 H30 109.8
C22 C25 H31 109.8
C24 C25 H31 109.8
H30 C25 H31 108.3
C23 C26 C22 109.6(3)
C23 C26 H32 109.8
C22 C26 H32 109.8
C23 C26 H33 109.8
C22 C26 H33 109.8
H32 C26 H33 108.2
C23 C27 C24 109.4(3)
C23 C27 H34 109.8
C24 C27 H34 109.8
C23 C27 H35 109.8
C24 C27 H35 109.8
H34 C27 H35 108.2
O2 C28 C29 121.0(3)
O2 C28 C33 120.0(3)
C29 C28 C33 119.0(3)
C30 C29 C28 118.5(3)
C30 C29 C34 118.8(3)
C28 C29 C34 122.7(3)
C31 C30 C29 123.1(3)
C31 C30 H36 118.5
C29 C30 H36 118.5
C32 C31 C30 117.3(3)
C32 C31 C44 121.3(3)
C30 C31 C44 121.4(3)
C31 C32 C33 123.4(3)
C31 C32 H37 118.3
C33 C32 H37 118.3
C32 C33 C28 118.3(3)
C32 C33 C45 118.7(3)
C28 C33 C45 122.8(3)
C35 C34 C29 111.7(3)
C35 C34 C36 106.0(3)
C29 C34 C36 112.1(3)
C35 C34 C37 109.0(3)
C29 C34 C37 110.6(3)
C36 C34 C37 107.1(3)
C38 C35 C34 110.8(3)
C38 C35 H38 109.5
C34 C35 H38 109.5
C38 C35 H39 109.5
C34 C35 H39 109.5
H38 C35 H39 108.1
C39 C36 C34 111.4(3)
C39 C36 H40 109.3
C34 C36 H40 109.3
C39 C36 H41 109.3
C34 C36 H41 109.3
H40 C36 H41 108.0
C40 C37 C34 112.2(3)
C40 C37 H42 109.2
C34 C37 H42 109.2
C40 C37 H43 109.2
C34 C37 H43 109.2
H42 C37 H43 107.9
C35 C38 C42 109.5(3)
C35 C38 C41 110.1(3)
C42 C38 C41 109.6(3)
C35 C38 H44 109.2
C42 C38 H44 109.2
C41 C38 H44 109.2
C42 C39 C36 109.5(3)
C42 C39 C43 109.5(3)
C36 C39 C43 110.5(3)
C42 C39 H45 109.1
C36 C39 H45 109.1
C43 C39 H45 109.1
C41 C40 C37 108.8(3)
C41 C40 C43 109.6(3)
C37 C40 C43 109.2(3)
C41 C40 H46 109.8
C37 C40 H46 109.8
C43 C40 H46 109.8
C40 C41 C38 109.9(3)
C40 C41 H47 109.7
C38 C41 H47 109.7
C40 C41 H48 109.7
C38 C41 H48 109.7
H47 C41 H48 108.2
C39 C42 C38 108.4(3)
C39 C42 H49 110.0
C38 C42 H49 110.0
C39 C42 H50 110.0
C38 C42 H50 110.0
H49 C42 H50 108.4
C40 C43 C39 109.1(3)
C40 C43 H51 109.9
C39 C43 H51 109.9
C40 C43 H52 109.9
C39 C43 H52 109.9
H51 C43 H52 108.3
C31 C44 H53 109.5
C31 C44 H54 109.5
H53 C44 H54 109.5
C31 C44 H55 109.5
H53 C44 H55 109.5
H54 C44 H55 109.5
C46 C45 C33 113.3(3)
C46 C45 C48 109.6(3)
C33 C45 C48 109.7(3)
C46 C45 C47 105.6(3)
C33 C45 C47 111.6(3)
C48 C45 C47 106.8(3)
C49 C46 C45 111.4(3)
C49 C46 H56 109.3
C45 C46 H56 109.3
C49 C46 H57 109.3
C45 C46 H57 109.3
H56 C46 H57 108.0
C50 C47 C45 111.3(3)
C50 C47 H58 109.4
C45 C47 H58 109.4
C50 C47 H59 109.4
C45 C47 H59 109.4
H58 C47 H59 108.0
C51 C48 C45 112.0(3)
C51 C48 H60 109.2
C45 C48 H60 109.2
C51 C48 H61 109.2
C45 C48 H61 109.2
H60 C48 H61 107.9
C54 C49 C46 109.2(3)
C54 C49 C52 110.0(3)
C46 C49 C52 109.7(3)
C54 C49 H62 109.3
C46 C49 H62 109.3
C52 C49 H62 109.3
C54 C50 C47 109.0(3)
C54 C50 C53 109.7(3)
C47 C50 C53 110.6(3)
C54 C50 H63 109.2
C47 C50 H63 109.2
C53 C50 H63 109.2
C53 C51 C52 109.3(3)
C53 C51 C48 107.9(3)
C52 C51 C48 109.8(3)
C53 C51 H64 109.9
C52 C51 H64 109.9
C48 C51 H64 109.9
C51 C52 C49 109.8(3)
C51 C52 H65 109.7
C49 C52 H65 109.7
C51 C52 H66 109.7
C49 C52 H66 109.7
H65 C52 H66 108.2
C51 C53 C50 109.8(3)
C51 C53 H67 109.7
C50 C53 H67 109.7
C51 C53 H68 109.7
C50 C53 H68 109.7
H67 C53 H68 108.2
C50 C54 C49 108.6(3)
C50 C54 H69 110.0
C49 C54 H69 110.0
C50 C54 H70 110.0
C49 C54 H70 110.0
H69 C54 H70 108.4
N1 C55 C57 110.2(3)
N1 C55 C56 111.0(3)
C57 C55 C56 107.9(3)
N1 C55 C58 111.4(3)
C57 C55 C58 107.6(3)
C56 C55 C58 108.6(3)
C59 C56 C55 110.2(3)
C59 C56 H71 109.6
C55 C56 H71 109.6
C59 C56 H72 109.6
C55 C56 H72 109.6
H71 C56 H72 108.1
C55 C57 C60 110.7(3)
C55 C57 H73 109.5
C60 C57 H73 109.5
C55 C57 H74 109.5
C60 C57 H74 109.5
H73 C57 H74 108.1
C61 C58 C55 111.6(3)
C61 C58 H75 109.3
C55 C58 H75 109.3
C61 C58 H76 109.3
C55 C58 H76 109.3
H75 C58 H76 108.0
C63 C59 C56 109.7(3)
C63 C59 C62 108.8(3)
C56 C59 C62 110.6(3)
C63 C59 H77 109.3
C56 C59 H77 109.3
C62 C59 H77 109.3
C63 C60 C64 109.8(4)
C63 C60 C57 109.0(3)
C64 C60 C57 110.2(3)
C63 C60 H78 109.3
C64 C60 H78 109.3
C57 C60 H78 109.3
C64 C61 C62 109.8(4)
C64 C61 C58 109.6(3)
C62 C61 C58 108.3(3)
C64 C61 H79 109.7
C62 C61 H79 109.7
C58 C61 H79 109.7
C61 C62 C59 109.6(3)
C61 C62 H80 109.8
C59 C62 H80 109.7
C61 C62 H81 109.8
C59 C62 H81 109.7
H80 C62 H81 108.2
C59 C63 C60 109.8(3)
C59 C63 H82 109.7
C60 C63 H82 109.7
C59 C63 H83 109.7
C60 C63 H83 109.7
H82 C63 H83 108.2
C61 C64 C60 108.7(3)
C61 C64 H84 109.9
C60 C64 H84 109.9
C61 C64 H85 109.9
C60 C64 H85 109.9
H84 C64 H85 108.3
O3 C65 C66 105.4(3)
O3 C65 H86 110.7
C66 C65 H86 110.7
O3 C65 H87 110.7
C66 C65 H87 110.7
H86 C65 H87 108.8
C67 C66 C65 106.7(3)
C67 C66 H88 110.4
C65 C66 H88 110.4
C67 C66 H89 110.4
C65 C66 H89 110.4
H88 C66 H89 108.6
C68 C67 C66 105.9(3)
C68 C67 H90 110.6
C66 C67 H90 110.6
C68 C67 H91 110.6
C66 C67 H91 110.6
H90 C67 H91 108.7
O3 C68 C67 108.2(3)
O3 C68 H92 110.1
C67 C68 H92 110.1
O3 C68 H93 110.1
C67 C68 H93 110.1
H92 C68 H93 108.4

loop_
_geom_bond_atom_site_label_1
_geom_bond_atom_site_label_2
_geom_bond_distance
Zr1 N1 1.854(5)
Zr1 O1 1.984(6)
Zr1 O2 2.059(5)
Zr1 O3 2.261(6)
N1 C55 1.463(5)
O1 C1 1.371(5)
O2 C28 1.366(4)
O3 C65 1.458(5)
O3 C68 1.475(4)
C1 C6 1.424(6)
C1 C2 1.428(6)
C2 C3 1.403(6)
C2 C7 1.543(6)
C3 C4 1.400(6)
C3 H1 0.9500
C4 C5 1.376(6)
C4 C17 1.517(6)
C5 C6 1.424(6)
C5 H2 0.9500
C6 C18 1.542(6)
C7 C9 1.540(5)
C7 C8 1.543(6)
C7 C10 1.552(6)
C8 C11 1.559(6)
C8 H3 0.9900
C8 H4 0.9900
C9 C12 1.533(6)
C9 H5 0.9900
C9 H6 0.9900
C10 C13 1.545(6)
C10 H7 0.9900
C10 H8 0.9900
C11 C14 1.532(6)
C11 C15 1.536(6)
C11 H9 1.0000
C12 C15 1.521(7)
C12 C16 1.525(6)
C12 H10 1.0000
C13 C14 1.522(6)
C13 C16 1.531(6)
C13 H11 1.0000
C14 H12 0.9900
C14 H13 0.9900
C15 H14 0.9900
C15 H15 0.9900
C16 H16 0.9900
C16 H17 0.9900
C17 H18 0.9800
C17 H19 0.9800
C17 H20 0.9800
C18 C21 1.545(6)
C18 C20 1.553(6)
C18 C19 1.560(5)
C19 C22 1.540(6)
C19 H21 0.9900
C19 H22 0.9900
C20 C23 1.535(6)
C20 H23 0.9900
C20 H24 0.9900
C21 C24 1.530(6)
C21 H25 0.9900
C21 H26 0.9900
C22 C25 1.511(6)
C22 C26 1.542(6)
C22 H27 1.0000
C23 C27 1.521(6)
C23 C26 1.541(6)
C23 H28 1.0000
C24 C27 1.536(6)
C24 C25 1.543(6)
C24 H29 1.0000
C25 H30 0.9900
C25 H31 0.9900
C26 H32 0.9900
C26 H33 0.9900
C27 H34 0.9900
C27 H35 0.9900
C28 C29 1.424(6)
C28 C33 1.434(5)
C29 C30 1.412(5)
C29 C34 1.542(5)
C30 C31 1.393(5)
C30 H36 0.9500
C31 C32 1.384(6)
C31 C44 1.523(5)
C32 C33 1.407(5)
C32 H37 0.9500
C33 C45 1.546(6)
C34 C35 1.542(5)
C34 C36 1.557(6)
C34 C37 1.566(5)
C35 C38 1.539(5)
C35 H38 0.9900
C35 H39 0.9900
C36 C39 1.535(5)
C36 H40 0.9900
C36 H41 0.9900
C37 C40 1.533(5)
C37 H42 0.9900
C37 H43 0.9900
C38 C42 1.540(6)
C38 C41 1.550(6)
C38 H44 1.0000
C39 C42 1.524(5)
C39 C43 1.551(6)
C39 H45 1.0000
C40 C41 1.521(5)
C40 C43 1.537(6)
C40 H46 1.0000
C41 H47 0.9900
C41 H48 0.9900
C42 H49 0.9900
C42 H50 0.9900
C43 H51 0.9900
C43 H52 0.9900
C44 H53 0.9800
C44 H54 0.9800
C44 H55 0.9800
C45 C46 1.543(6)
C45 C48 1.557(6)
C45 C47 1.559(5)
C46 C49 1.541(6)
C46 H56 0.9900
C46 H57 0.9900
C47 C50 1.538(6)
C47 H58 0.9900
C47 H59 0.9900
C48 C51 1.549(6)
C48 H60 0.9900
C48 H61 0.9900
C49 C54 1.537(5)
C49 C52 1.543(6)
C49 H62 1.0000
C50 C54 1.523(6)
C50 C53 1.545(6)
C50 H63 1.0000
C51 C53 1.529(5)
C51 C52 1.531(6)
C51 H64 1.0000
C52 H65 0.9900
C52 H66 0.9900
C53 H67 0.9900
C53 H68 0.9900
C54 H69 0.9900
C54 H70 0.9900
C55 C57 1.541(6)
C55 C56 1.541(6)
C55 C58 1.555(6)
C56 C59 1.536(5)
C56 H71 0.9900
C56 H72 0.9900
C57 C60 1.544(6)
C57 H73 0.9900
C57 H74 0.9900
C58 C61 1.543(5)
C58 H75 0.9900
C58 H76 0.9900
C59 C63 1.519(7)
C59 C62 1.540(6)
C59 H77 1.0000
C60 C63 1.526(7)
C60 C64 1.542(7)
C60 H78 1.0000
C61 C64 1.528(7)
C61 C62 1.535(7)
C61 H79 1.0000
C62 H80 0.9900
C62 H81 0.9900
C63 H82 0.9900
C63 H83 0.9900
C64 H84 0.9900
C64 H85 0.9900
C65 C66 1.524(6)
C65 H86 0.9900
C65 H87 0.9900
C66 C67 1.505(6)
C66 H88 0.9900
C66 H89 0.9900
C67 C68 1.488(6)
C67 H90 0.9900
C67 H91 0.9900
C68 H92 0.9900
C68 H93 0.9900
